data_4037920
loop_
_publ_author_name
'Nikahd, Maryam'
'Mikusek, Jiri'
'Yu, Li-Juan'
'Coote, Michelle L.'
'Banwell, Martin G.'
'Ma, Chenxi'
'Gardiner, Michael G.'

_publ_section_title
;
 Exploiting Chitin as a Source of Biologically Fixed Nitrogen: Formation
 and Full Characterization of Small-Molecule Hetero- and Carbocyclic
 Pyrolysis Products.
;
_journal_name_full 'The Journal of organic chemistry'
_journal_paper_doi 10.1021/acs.joc.9b03438
_journal_year 2020
_chemical_formula_moiety 'C8 H9 N O3, H2 O'
_chemical_formula_sum 'C8 H11 N O4'
_chemical_formula_weight 185.18
_space_group_crystal_system monoclinic
_space_group_IT_number 14
_space_group_name_Hall '-P 2ybc'
_space_group_name_H-M_alt 'P 1 21/c 1'
_atom_sites_solution_hydrogens mixed
_atom_sites_solution_primary dual
_audit_creation_date 2019-02-19
_audit_creation_method
;
Olex2 1.2
(compiled 2018.05.29 svn.r3508 for OlexSys, GUI svn.r5506)
;
_cell_angle_alpha 90
_cell_angle_beta 102.768(5)
_cell_angle_gamma 90
_cell_formula_units_Z 4
_cell_length_a 6.8160(4)
_cell_length_b 11.4782(5)
_cell_length_c 11.3108(5)
_cell_measurement_reflns_used 1487
_cell_measurement_temperature 150.00(10)
_cell_measurement_theta_max 26.4630
_cell_measurement_theta_min 3.9870
_cell_volume 863.02(8)
_computing_cell_refinement 'CrysAlisPro 1.171.39.46e (Rigaku OD, 2018)'
_computing_data_collection 'CrysAlisPro 1.171.39.46e (Rigaku OD, 2018)'
_computing_data_reduction 'CrysAlisPro 1.171.39.46e (Rigaku OD, 2018)'
_computing_molecular_graphics 'Olex2 (Dolomanov et al., 2009)'
_computing_publication_material 'Olex2 (Dolomanov et al., 2009)'
_computing_structure_refinement 'ShelXL (Sheldrick, 2015)'
_computing_structure_solution 'ShelXT (Sheldrick, 2015)'
_diffrn_ambient_environment N~2~
_diffrn_ambient_temperature 150.00(10)
_diffrn_detector 'CCD plate'
_diffrn_detector_area_resol_mean 8.1297
_diffrn_detector_type EosS2
_diffrn_measured_fraction_theta_full 0.998
_diffrn_measured_fraction_theta_max 0.884
_diffrn_measurement_details
;
List of Runs (angles in degrees, time in seconds):

  # Type    Start    End  Width  t~exp~   \w     \q     \k     \f   Frames
--------------------------------------------------------------------------
  1  \w    -52.00  32.00   1.00    1.37    --   15.42 -57.00-180.00   84
  2  \w     34.00  88.00   1.00    1.37    --   15.42-178.00  30.00   54
  3  \w    -56.00  45.00   1.00    1.37    --   15.42 -19.00 -90.00  101
  4  \w     35.00  88.00   1.00    1.37    --   15.42 178.00-180.00   53
  5  \w     -1.00  26.00   1.00    1.37    --   15.42  57.00  90.00   27
  6  \w    -11.00  83.00   1.00    1.37    --   15.42  77.00 -60.00   94
;
_diffrn_measurement_device 'four-circle diffractometer'
_diffrn_measurement_device_type 'SuperNova, Dual, Cu at home/near, EosS2'
_diffrn_measurement_method '\w scans'
_diffrn_orient_matrix_type 'CrysAlisPro convention (1999,Acta A55,543-557)'
_diffrn_orient_matrix_UB_11 0.0210516000
_diffrn_orient_matrix_UB_12 0.0266436000
_diffrn_orient_matrix_UB_13 0.0579866000
_diffrn_orient_matrix_UB_21 -0.0455087000
_diffrn_orient_matrix_UB_22 -0.0476334000
_diffrn_orient_matrix_UB_23 0.0236548000
_diffrn_orient_matrix_UB_31 0.0941825000
_diffrn_orient_matrix_UB_32 -0.0289908000
_diffrn_orient_matrix_UB_33 0.0145791000
_diffrn_radiation_monochromator mirror
_diffrn_radiation_probe x-ray
_diffrn_radiation_type MoK\a
_diffrn_radiation_wavelength 0.71073
_diffrn_reflns_av_R_equivalents 0.0667
_diffrn_reflns_av_unetI/netI 0.0719
_diffrn_reflns_Laue_measured_fraction_full 0.998
_diffrn_reflns_Laue_measured_fraction_max 0.884
_diffrn_reflns_limit_h_max 8
_diffrn_reflns_limit_h_min -8
_diffrn_reflns_limit_k_max 15
_diffrn_reflns_limit_k_min -15
_diffrn_reflns_limit_l_max 13
_diffrn_reflns_limit_l_min -15
_diffrn_reflns_number 7228
_diffrn_reflns_point_group_measured_fraction_full 0.998
_diffrn_reflns_point_group_measured_fraction_max 0.884
_diffrn_reflns_theta_full 25.242
_diffrn_reflns_theta_max 29.158
_diffrn_reflns_theta_min 3.542
_diffrn_source 'micro-focus sealed X-ray tube'
_diffrn_source_type 'SuperNova (Mo) X-ray Source'
_exptl_absorpt_coefficient_mu 0.115
_exptl_absorpt_correction_T_max 1.00000
_exptl_absorpt_correction_T_min 0.91864
_exptl_absorpt_correction_type multi-scan
_exptl_absorpt_process_details
;
CrysAlisPro 1.171.39.46e (Rigaku Oxford Diffraction, 2018)
Empirical absorption correction using spherical harmonics,
 implemented in SCALE3 ABSPACK scaling algorithm.
;
_exptl_crystal_colour colourless
_exptl_crystal_colour_primary colourless
_exptl_crystal_density_diffrn 1.425
_exptl_crystal_description prism
_exptl_crystal_F_000 392
_exptl_crystal_size_max 0.306
_exptl_crystal_size_mid 0.154
_exptl_crystal_size_min 0.097
_refine_diff_density_max 0.253
_refine_diff_density_min -0.304
_refine_diff_density_rms 0.069
_refine_ls_extinction_method none
_refine_ls_goodness_of_fit_ref 1.080
_refine_ls_hydrogen_treatment mixed
_refine_ls_matrix_type full
_refine_ls_number_parameters 132
_refine_ls_number_reflns 2066
_refine_ls_number_restraints 0
_refine_ls_restrained_S_all 1.080
_refine_ls_R_factor_all 0.0941
_refine_ls_R_factor_gt 0.0604
_refine_ls_shift/su_max 0.001
_refine_ls_shift/su_mean 0.000
_refine_ls_structure_factor_coef Fsqd
_refine_ls_weighting_details 'w=1/[\s^2^(Fo^2^)+(0.0515P)^2^+0.0858P] where P=(Fo^2^+2Fc^2^)/3'
_refine_ls_weighting_scheme calc
_refine_ls_wR_factor_gt 0.1245
_refine_ls_wR_factor_ref 0.1480
_reflns_Friedel_coverage 0.000
_reflns_number_gt 1389
_reflns_number_total 2066
_reflns_threshold_expression 'I > 2\s(I)'
_cod_data_source_file jo9b03438_si_002.cif
_cod_data_source_block mn-13b1-hplcscaled
_cod_database_code 4037920
_shelx_shelxl_version_number 2016/6
_chemical_oxdiff_formula C8H11NO3
_shelx_space_group_comment
;
The symmetry employed for this shelxl refinement is uniquely defined
by the following loop, which should always be used as a source of
symmetry information in preference to the above space-group names.
They are only intended as comments.
;
_reflns_odcompleteness_completeness 99.68
_reflns_odcompleteness_iscentric 1
_reflns_odcompleteness_theta 26.32
_olex2_refinement_description
;
1. Fixed Uiso
 At 1.2 times of:
  All C(H) groups
 At 1.5 times of:
  All C(H,H,H) groups
2.a Aromatic/amide H refined with riding coordinates:
 C4(H4), C2(H2)
2.b Idealised Me refined as rotating group:
 C8(H8A,H8B,H8C), C6(H6A,H6B,H6C)
;
_ins_header
;
TITL MN-13b1-hplcscaled in P2(1)/c 
REM P2(1)/c (#14 in standard setting)
CELL 0.71073   6.815954  11.478156  11.310765  90.0000 102.7683  90.0000
ZERR    4.00   0.000376   0.000506   0.000544   0.0000   0.0054   0.0000
LATT  1
SYMM -x, y+1/2,-z+1/2 
SFAC C H N O
UNIT 32.00 44.00 4.00 12.00
TREF
HKLF 4
END
;
_olex2_exptl_crystal_mounting_method 'The crystal was mounted on a MITIGEN holder with oil'
_olex2_submission_special_instructions 'No special instructions were received'
_oxdiff_exptl_absorpt_empirical_details
;
Empirical correction (ABSPACK) includes:
- Absorption correction using spherical harmonics
- Frame scaling
;
_oxdiff_exptl_absorpt_empirical_full_max 1.180
_oxdiff_exptl_absorpt_empirical_full_min 0.867

loop_
_space_group_symop_operation_xyz
'x, y, z'
'-x, y+1/2, -z+1/2'
'-x, -y, -z'
'x, -y-1/2, z-1/2'

loop_
_atom_site_label
_atom_site_type_symbol
_atom_site_fract_x
_atom_site_fract_y
_atom_site_fract_z
_atom_site_U_iso_or_equiv
_atom_site_adp_type
_atom_site_occupancy
_atom_site_site_symmetry_order
_atom_site_calc_flag
_atom_site_refinement_flags_posn
_atom_site_refinement_flags_adp
_atom_site_refinement_flags_occupancy
_atom_site_disorder_assembly
_atom_site_disorder_group
O1 O 0.8596(2) 0.55784(12) 0.63018(12) 0.0221(4) Uani 1 1 d . . . . .
O3 O 0.5510(2) 0.50442(13) 0.27467(13) 0.0253(4) Uani 1 1 d . . . . .
O2 O 1.0665(2) 0.55395(13) 0.86301(13) 0.0288(4) Uani 1 1 d . . . . .
O4 O 0.3579(3) 0.61186(14) 0.06799(16) 0.0305(4) Uani 1 1 d . . . . .
N1 N 0.6561(3) 0.35047(16) 0.39669(14) 0.0199(4) Uani 1 1 d . . . . .
C3 C 0.7501(3) 0.41419(19) 0.49892(18) 0.0191(5) Uani 1 1 d . . . . .
C1 C 0.9201(3) 0.45406(17) 0.68634(19) 0.0189(5) Uani 1 1 d . . . . .
C4 C 0.7560(3) 0.53193(18) 0.51567(18) 0.0210(5) Uani 1 1 d . . . . .
H4 H 0.698031 0.586475 0.457592 0.025 Uiso 1 1 calc R . . . .
C2 C 0.8568(3) 0.36401(18) 0.60876(17) 0.0186(5) Uani 1 1 d . . . . .
H2 H 0.879210 0.285083 0.624817 0.022 Uiso 1 1 calc R . . . .
C7 C 0.5581(3) 0.39738(19) 0.29079(17) 0.0206(5) Uani 1 1 d . . . . .
C5 C 1.0332(3) 0.46010(19) 0.81086(19) 0.0210(5) Uani 1 1 d . . . . .
C8 C 0.4563(3) 0.31426(19) 0.19513(18) 0.0243(5) Uani 1 1 d . . . . .
H8A H 0.313100 0.322720 0.183094 0.036 Uiso 1 1 calc GR . . . .
H8B H 0.493881 0.235956 0.220167 0.036 Uiso 1 1 calc GR . . . .
H8C H 0.496379 0.330674 0.120657 0.036 Uiso 1 1 calc GR . . . .
C6 C 1.1095(3) 0.3483(2) 0.87262(19) 0.0264(5) Uani 1 1 d . . . . .
H6A H 1.250915 0.341100 0.875941 0.040 Uiso 1 1 calc GR . . . .
H6B H 1.039406 0.283908 0.828036 0.040 Uiso 1 1 calc GR . . . .
H6C H 1.086928 0.348135 0.953452 0.040 Uiso 1 1 calc GR . . . .
H4A H 0.410(4) 0.568(2) 0.128(2) 0.048(9) Uiso 1 1 d . . . . .
H4B H 0.268(4) 0.572(2) 0.015(3) 0.045(8) Uiso 1 1 d . . . . .
H1 H 0.655(3) 0.275(2) 0.4020(19) 0.020(6) Uiso 1 1 d . . . . .

loop_
_atom_site_aniso_label
_atom_site_aniso_U_11
_atom_site_aniso_U_22
_atom_site_aniso_U_33
_atom_site_aniso_U_23
_atom_site_aniso_U_13
_atom_site_aniso_U_12
O1 0.0269(8) 0.0175(8) 0.0191(8) -0.0012(6) -0.0010(6) 0.0001(6)
O3 0.0312(9) 0.0205(8) 0.0221(8) 0.0026(6) 0.0014(7) -0.0001(7)
O2 0.0336(9) 0.0252(9) 0.0235(8) -0.0081(7) -0.0021(7) -0.0020(7)
O4 0.0395(10) 0.0197(8) 0.0256(9) 0.0019(7) -0.0073(8) -0.0026(8)
N1 0.0254(10) 0.0146(9) 0.0170(9) -0.0027(8) -0.0010(7) -0.0018(8)
C3 0.0177(11) 0.0203(11) 0.0186(10) -0.0006(9) 0.0029(8) -0.0010(8)
C1 0.0189(11) 0.0156(10) 0.0212(11) 0.0001(8) 0.0023(9) -0.0009(8)
C4 0.0214(11) 0.0209(11) 0.0190(11) 0.0018(9) 0.0006(9) -0.0001(9)
C2 0.0214(11) 0.0151(10) 0.0193(10) 0.0020(9) 0.0047(9) 0.0008(8)
C7 0.0203(11) 0.0234(12) 0.0178(11) -0.0011(9) 0.0037(9) 0.0004(9)
C5 0.0191(11) 0.0248(12) 0.0195(11) -0.0028(9) 0.0049(9) -0.0011(9)
C8 0.0284(12) 0.0235(12) 0.0184(11) -0.0013(9) -0.0001(9) 0.0001(9)
C6 0.0254(12) 0.0291(13) 0.0231(11) 0.0010(10) 0.0017(9) 0.0018(10)

loop_
_atom_type_symbol
_atom_type_description
_atom_type_scat_dispersion_real
_atom_type_scat_dispersion_imag
_atom_type_scat_source
C C 0.0033 0.0016 'International Tables Vol C Tables 4.2.6.8 and 6.1.1.4'
H H 0.0000 0.0000 'International Tables Vol C Tables 4.2.6.8 and 6.1.1.4'
N N 0.0061 0.0033 'International Tables Vol C Tables 4.2.6.8 and 6.1.1.4'
O O 0.0106 0.0060 'International Tables Vol C Tables 4.2.6.8 and 6.1.1.4'

loop_
_exptl_crystal_face_index_h
_exptl_crystal_face_index_k
_exptl_crystal_face_index_l
_exptl_crystal_face_perp_dist
0 -13 -9 0.0710
0 13 9 0.0710
1 11 -12 0.0486
-1 -11 12 0.0486
-9 0 8 0.1082
9 0 -8 0.1082

loop_
_geom_angle_atom_site_label_1
_geom_angle_atom_site_label_2
_geom_angle_atom_site_label_3
_geom_angle
_geom_angle_site_symmetry_1
_geom_angle_site_symmetry_3
_geom_angle_publ_flag
C4 O1 C1 106.87(16) . . ?
H4A O4 H4B 109(2) . . ?
C3 N1 H1 118.4(14) . . ?
C7 N1 C3 124.91(18) . . ?
C7 N1 H1 116.6(14) . . ?
N1 C3 C2 124.43(19) . . ?
C4 C3 N1 128.85(19) . . ?
C4 C3 C2 106.70(18) . . ?
O1 C1 C5 116.72(17) . . ?
C2 C1 O1 109.93(17) . . ?
C2 C1 C5 133.35(19) . . ?
O1 C4 C3 109.95(18) . . ?
O1 C4 H4 125.0 . . ?
C3 C4 H4 125.0 . . ?
C3 C2 H2 126.7 . . ?
C1 C2 C3 106.54(18) . . ?
C1 C2 H2 126.7 . . ?
O3 C7 N1 121.42(18) . . ?
O3 C7 C8 121.94(18) . . ?
N1 C7 C8 116.63(18) . . ?
O2 C5 C1 120.78(19) . . ?
O2 C5 C6 121.38(19) . . ?
C1 C5 C6 117.84(18) . . ?
C7 C8 H8A 109.5 . . ?
C7 C8 H8B 109.5 . . ?
C7 C8 H8C 109.5 . . ?
H8A C8 H8B 109.5 . . ?
H8A C8 H8C 109.5 . . ?
H8B C8 H8C 109.5 . . ?
C5 C6 H6A 109.5 . . ?
C5 C6 H6B 109.5 . . ?
C5 C6 H6C 109.5 . . ?
H6A C6 H6B 109.5 . . ?
H6A C6 H6C 109.5 . . ?
H6B C6 H6C 109.5 . . ?

loop_
_geom_bond_atom_site_label_1
_geom_bond_atom_site_label_2
_geom_bond_distance
_geom_bond_site_symmetry_2
_geom_bond_publ_flag
O1 C1 1.370(2) . ?
O1 C4 1.364(2) . ?
O3 C7 1.241(3) . ?
O2 C5 1.225(2) . ?
O4 H4A 0.85(3) . ?
O4 H4B 0.88(3) . ?
N1 C3 1.398(3) . ?
N1 C7 1.348(2) . ?
N1 H1 0.87(2) . ?
C3 C4 1.364(3) . ?
C3 C2 1.416(3) . ?
C1 C2 1.363(3) . ?
C1 C5 1.450(3) . ?
C4 H4 0.9300 . ?
C2 H2 0.9300 . ?
C7 C8 1.494(3) . ?
C5 C6 1.498(3) . ?
C8 H8A 0.9600 . ?
C8 H8B 0.9600 . ?
C8 H8C 0.9600 . ?
C6 H6A 0.9600 . ?
C6 H6B 0.9600 . ?
C6 H6C 0.9600 . ?

loop_
_exptl_oxdiff_crystal_face_indexfrac_h
_exptl_oxdiff_crystal_face_indexfrac_k
_exptl_oxdiff_crystal_face_indexfrac_l
_exptl_oxdiff_crystal_face_x
_exptl_oxdiff_crystal_face_y
_exptl_oxdiff_crystal_face_z
0.0170 -12.9661 -9.0186 -0.8681 0.4035 0.2460
-0.0170 12.9661 9.0186 0.8681 -0.4035 -0.2460
1.0367 10.9956 -12.0023 -0.3812 -0.8548 -0.3961
-1.0367 -10.9956 12.0023 0.3812 0.8548 0.3961
-9.0209 -0.0020 7.9904 0.2734 0.5996 -0.7331
9.0209 0.0020 -7.9904 -0.2734 -0.5996 0.7331
